data_4113565
loop_
_publ_author_name
'Terence L. Schull'
'James G. Kushmerick'
'Charles H. Patterson'
'Clifford George'
'Martin H. Moore'
'Steven K. Pollack'
'Ranganathan Shashidhar'

_publ_section_title
;
 Ligand Effects on Charge Transport in Platinum(II) Acetylides
;
_journal_name_full 'Journal of the American Chemical Society'
_journal_page_first 3202
_journal_page_last 3203
_journal_paper_doi 10.1021/ja029564o
_journal_volume 125
_journal_year 2003
_chemical_formula_sum 'C57 H81 Cl3 O2 P2 Pt S2'
_chemical_formula_weight 1225.72
_chemical_name_systematic
; 
 ? 
;
_space_group_IT_number 14
_symmetry_cell_setting monoclinic
_symmetry_space_group_name_Hall '-P 2ybc'
_symmetry_space_group_name_H-M 'P 1 21/c 1'
_atom_sites_solution_hydrogens geom
_atom_sites_solution_primary direct
_atom_sites_solution_secondary difmap
_audit_creation_method SHELXL-97
_cell_angle_alpha 90.00
_cell_angle_beta 94.729(2)
_cell_angle_gamma 90.00
_cell_formula_units_Z 4
_cell_length_a 24.237(1)
_cell_length_b 9.791(1)
_cell_length_c 24.416(1)
_cell_measurement_reflns_used 7315
_cell_measurement_temperature 366(2)
_cell_measurement_theta_max 28.29
_cell_measurement_theta_min 2.42
_cell_volume 5774.3(7)
_computing_cell_refinement 'Bruker SMART'
_computing_data_collection 'Bruker SMART'
_computing_data_reduction 'Bruker SAINT'
_computing_molecular_graphics 'Bruker SHELXTL'
_computing_publication_material 'Bruker SHELXTL'
_computing_structure_refinement 'SHELXL-97 (Sheldrick, 1997)'
_computing_structure_solution 'SHELXS-97 (Sheldrick, 1990)'
_diffrn_ambient_temperature 366(2)
_diffrn_measured_fraction_theta_full 0.973
_diffrn_measured_fraction_theta_max 0.973
_diffrn_measurement_device_type 'CCD area detector'
_diffrn_measurement_method 'phi and omega scans'
_diffrn_radiation_monochromator graphite
_diffrn_radiation_source 'fine-focus sealed tube'
_diffrn_radiation_type MoK\a
_diffrn_radiation_wavelength 0.71073
_diffrn_reflns_av_R_equivalents 0.0458
_diffrn_reflns_av_sigmaI/netI 0.0631
_diffrn_reflns_limit_h_max 32
_diffrn_reflns_limit_h_min -29
_diffrn_reflns_limit_k_max 12
_diffrn_reflns_limit_k_min -13
_diffrn_reflns_limit_l_max 32
_diffrn_reflns_limit_l_min -30
_diffrn_reflns_number 39017
_diffrn_reflns_theta_full 28.31
_diffrn_reflns_theta_max 28.31
_diffrn_reflns_theta_min 0.84
_exptl_absorpt_coefficient_mu 2.736
_exptl_absorpt_correction_type none
_exptl_crystal_density_diffrn 1.410
_exptl_crystal_density_meas 0
_exptl_crystal_F_000 2520
_refine_diff_density_max 2.009
_refine_diff_density_min -3.790
_refine_diff_density_rms 0.145
_refine_ls_extinction_method none
_refine_ls_goodness_of_fit_ref 1.191
_refine_ls_hydrogen_treatment mixed
_refine_ls_matrix_type full
_refine_ls_number_parameters 633
_refine_ls_number_reflns 13973
_refine_ls_number_restraints 12
_refine_ls_restrained_S_all 1.199
_refine_ls_R_factor_all 0.0799
_refine_ls_R_factor_gt 0.0586
_refine_ls_shift/su_max 0.011
_refine_ls_shift/su_mean 0.001
_refine_ls_structure_factor_coef Fsqd
_refine_ls_weighting_details 'calc w=1/[\s^2^(Fo^2^)+(0.0300P)^2^+16.8000P] where P=(Fo^2^+2Fc^2^)/3'
_refine_ls_weighting_scheme calc
_refine_ls_wR_factor_gt 0.0993
_refine_ls_wR_factor_ref 0.1040
_reflns_number_gt 11296
_reflns_number_total 13973
_reflns_threshold_expression >2sigma(I)
_cod_data_source_file ja029564osi20030122_025920_1.cif
_cod_data_source_block PtPCy3
_cod_database_code 4113565

loop_
_symmetry_equiv_pos_as_xyz
'x, y, z'
'-x, y+1/2, -z+1/2'
'-x, -y, -z'
'x, -y-1/2, z-1/2'

loop_
_atom_site_label
_atom_site_type_symbol
_atom_site_fract_x
_atom_site_fract_y
_atom_site_fract_z
_atom_site_U_iso_or_equiv
_atom_site_adp_type
_atom_site_occupancy
_atom_site_symmetry_multiplicity
_atom_site_calc_flag
_atom_site_refinement_flags
_atom_site_disorder_assembly
_atom_site_disorder_group
Pt1 Pt 0.228645(7) 0.676687(18) 0.273641(8) 0.01267(5) Uani 1 1 d . . .
P1 P 0.16873(5) 0.61350(12) 0.33830(5) 0.0142(3) Uani 1 1 d . . .
P2 P 0.28889(5) 0.75147(12) 0.21082(5) 0.0141(3) Uani 1 1 d . . .
S1 S 0.00144(6) 0.76224(17) -0.04253(6) 0.0323(4) Uani 1 1 d . . .
S2 S 0.47601(6) 0.8390(2) 0.57021(6) 0.0404(4) Uani 1 1 d . . .
C1 C 0.1669(2) 0.6810(5) 0.2137(2) 0.0195(10) Uani 1 1 d . . .
C2 C 0.1327(2) 0.6923(5) 0.1749(2) 0.0208(11) Uani 1 1 d . . .
C3 C 0.2902(2) 0.6899(6) 0.3331(2) 0.0228(12) Uani 1 1 d . . .
C4 C 0.3264(2) 0.7072(6) 0.3696(2) 0.0259(13) Uani 1 1 d . . .
C1A C 0.1392(2) 0.7683(5) 0.3683(2) 0.0196(11) Uani 1 1 d . . .
H1AA H 0.1159 0.7384 0.3970 0.023 Uiso 1 1 calc R . .
C2A C 0.1834(3) 0.8621(5) 0.3949(3) 0.0389(17) Uani 1 1 d . . .
H2AA H 0.2082 0.8902 0.3677 0.047 Uiso 1 1 calc R . .
H2AB H 0.2050 0.8135 0.4239 0.047 Uiso 1 1 calc R . .
C3A C 0.1568(4) 0.9882(6) 0.4188(3) 0.059(2) Uani 1 1 d . . .
H3AA H 0.1342 0.9600 0.4478 0.071 Uiso 1 1 calc R . .
H3AB H 0.1856 1.0481 0.4348 0.071 Uiso 1 1 calc R . .
C4A C 0.1212(3) 1.0656(5) 0.3755(3) 0.0328(15) Uani 1 1 d . . .
H4AA H 0.1441 1.1006 0.3479 0.039 Uiso 1 1 calc R . .
H4AB H 0.1038 1.1425 0.3923 0.039 Uiso 1 1 calc R . .
C5A C 0.0771(3) 0.9723(6) 0.3487(3) 0.0411(17) Uani 1 1 d . . .
H5AA H 0.0561 1.0211 0.3194 0.049 Uiso 1 1 calc R . .
H5AB H 0.0519 0.9455 0.3756 0.049 Uiso 1 1 calc R . .
C6A C 0.1024(3) 0.8456(6) 0.3253(3) 0.0378(16) Uani 1 1 d . . .
H6AA H 0.1242 0.8719 0.2954 0.045 Uiso 1 1 calc R . .
H6AB H 0.0730 0.7857 0.3104 0.045 Uiso 1 1 calc R . .
C1B C 0.1069(2) 0.5208(5) 0.3088(2) 0.0179(11) Uani 1 1 d . . .
H1BA H 0.0897 0.5820 0.2805 0.022 Uiso 1 1 calc R . .
C2B C 0.0616(3) 0.4938(6) 0.3483(3) 0.0400(17) Uani 1 1 d . . .
H2BA H 0.0747 0.4269 0.3756 0.048 Uiso 1 1 calc R . .
H2BB H 0.0534 0.5776 0.3672 0.048 Uiso 1 1 calc R . .
C3B C 0.0093(3) 0.4415(6) 0.3166(3) 0.048(2) Uani 1 1 d . . .
H3BA H -0.0187 0.4239 0.3419 0.058 Uiso 1 1 calc R . .
H3BB H -0.0049 0.5106 0.2907 0.058 Uiso 1 1 calc R . .
C4B C 0.0208(2) 0.3113(6) 0.2858(3) 0.0339(15) Uani 1 1 d . . .
H4BA H -0.0127 0.2821 0.2645 0.041 Uiso 1 1 calc R . .
H4BB H 0.0318 0.2396 0.3118 0.041 Uiso 1 1 calc R . .
C5B C 0.0665(3) 0.3343(6) 0.2476(3) 0.0358(15) Uani 1 1 d . . .
H5BA H 0.0536 0.3985 0.2191 0.043 Uiso 1 1 calc R . .
H5BB H 0.0746 0.2487 0.2300 0.043 Uiso 1 1 calc R . .
C6B C 0.1195(2) 0.3895(5) 0.2781(2) 0.0218(12) Uani 1 1 d . . .
H6BA H 0.1467 0.4081 0.2520 0.026 Uiso 1 1 calc R . .
H6BB H 0.1348 0.3217 0.3040 0.026 Uiso 1 1 calc R . .
C1C C 0.2037(2) 0.5230(5) 0.3973(2) 0.0210(11) Uani 1 1 d . . .
H1CA H 0.2362 0.5795 0.4078 0.025 Uiso 1 1 calc R . .
C2C C 0.1744(3) 0.5116(6) 0.4500(3) 0.0450(18) Uani 1 1 d . . .
H2CA H 0.1426 0.4517 0.4440 0.054 Uiso 1 1 calc R . .
H2CB H 0.1614 0.6010 0.4603 0.054 Uiso 1 1 calc R . .
C3C C 0.2147(4) 0.4544(6) 0.4963(3) 0.051(2) Uani 1 1 d . . .
H3CA H 0.2452 0.5176 0.5034 0.061 Uiso 1 1 calc R . .
H3CB H 0.1957 0.4465 0.5296 0.061 Uiso 1 1 calc R . .
C4C C 0.2367(3) 0.3186(6) 0.4820(3) 0.0388(15) Uani 1 1 d . . .
H4CA H 0.2065 0.2535 0.4773 0.047 Uiso 1 1 calc R . .
H4CB H 0.2625 0.2868 0.5118 0.047 Uiso 1 1 calc R . .
C5C C 0.2660(3) 0.3264(7) 0.4294(3) 0.0416(16) Uani 1 1 d . . .
H5CA H 0.2779 0.2357 0.4197 0.050 Uiso 1 1 calc R . .
H5CB H 0.2986 0.3835 0.4356 0.050 Uiso 1 1 calc R . .
C6C C 0.2282(2) 0.3851(5) 0.3818(2) 0.0240(12) Uani 1 1 d . . .
H6CA H 0.1984 0.3212 0.3720 0.029 Uiso 1 1 calc R . .
H6CB H 0.2492 0.3969 0.3500 0.029 Uiso 1 1 calc R . .
C1D C 0.3611(2) 0.7055(5) 0.2319(2) 0.0164(11) Uani 1 1 d . . .
H1DA H 0.3675 0.7389 0.2697 0.020 Uiso 1 1 calc R . .
C2D C 0.3702(2) 0.5506(5) 0.2362(3) 0.0276(13) Uani 1 1 d . . .
H2DA H 0.3416 0.5099 0.2565 0.033 Uiso 1 1 calc R . .
H2DB H 0.3676 0.5108 0.1996 0.033 Uiso 1 1 calc R . .
C3D C 0.4270(2) 0.5197(6) 0.2652(3) 0.0381(16) Uani 1 1 d . . .
H3DA H 0.4285 0.5537 0.3026 0.046 Uiso 1 1 calc R . .
H3DB H 0.4327 0.4216 0.2668 0.046 Uiso 1 1 calc R . .
C4D C 0.4728(2) 0.5854(6) 0.2355(3) 0.0353(15) Uani 1 1 d . . .
H4DA H 0.4736 0.5452 0.1993 0.042 Uiso 1 1 calc R . .
H4DB H 0.5082 0.5683 0.2558 0.042 Uiso 1 1 calc R . .
C5D C 0.4635(2) 0.7388(7) 0.2300(3) 0.0352(15) Uani 1 1 d . . .
H5DA H 0.4919 0.7780 0.2091 0.042 Uiso 1 1 calc R . .
H5DB H 0.4667 0.7801 0.2662 0.042 Uiso 1 1 calc R . .
C6D C 0.4064(2) 0.7717(6) 0.2014(3) 0.0305(14) Uani 1 1 d . . .
H6DA H 0.4010 0.8698 0.2003 0.037 Uiso 1 1 calc R . .
H6DB H 0.4043 0.7383 0.1639 0.037 Uiso 1 1 calc R . .
C1E C 0.2690(2) 0.6937(5) 0.1401(2) 0.0152(10) Uani 1 1 d . . .
H1EA H 0.2320 0.7319 0.1310 0.018 Uiso 1 1 calc R . .
C2E C 0.3037(2) 0.7446(6) 0.0948(2) 0.0256(12) Uani 1 1 d . . .
H2EA H 0.3408 0.7067 0.1002 0.031 Uiso 1 1 calc R . .
H2EB H 0.3067 0.8433 0.0966 0.031 Uiso 1 1 calc R . .
C3E C 0.2771(3) 0.7020(5) 0.0384(2) 0.0286(13) Uani 1 1 d . . .
H3EA H 0.2999 0.7333 0.0101 0.034 Uiso 1 1 calc R . .
H3EB H 0.2410 0.7445 0.0321 0.034 Uiso 1 1 calc R . .
C4E C 0.2709(3) 0.5465(6) 0.0349(2) 0.0288(13) Uani 1 1 d . . .
H4EA H 0.2535 0.5214 -0.0009 0.035 Uiso 1 1 calc R . .
H4EB H 0.3071 0.5040 0.0393 0.035 Uiso 1 1 calc R . .
C5E C 0.2359(2) 0.4954(5) 0.0795(2) 0.0277(13) Uani 1 1 d . . .
H5EA H 0.2330 0.3967 0.0774 0.033 Uiso 1 1 calc R . .
H5EB H 0.1988 0.5331 0.0735 0.033 Uiso 1 1 calc R . .
C6E C 0.2612(2) 0.5368(5) 0.1364(2) 0.0255(12) Uani 1 1 d . . .
H6EA H 0.2967 0.4921 0.1437 0.031 Uiso 1 1 calc R . .
H6EB H 0.2372 0.5071 0.1639 0.031 Uiso 1 1 calc R . .
C1F C 0.2902(2) 0.9408(4) 0.2072(2) 0.0161(10) Uani 1 1 d . . .
H1FA H 0.3168 0.9669 0.1809 0.019 Uiso 1 1 calc R . .
C2F C 0.2336(2) 0.9998(5) 0.1867(2) 0.0253(13) Uani 1 1 d . . .
H2FA H 0.2229 0.9650 0.1502 0.030 Uiso 1 1 calc R . .
H2FB H 0.2061 0.9702 0.2109 0.030 Uiso 1 1 calc R . .
C3F C 0.2349(3) 1.1561(5) 0.1851(3) 0.0328(15) Uani 1 1 d . . .
H3FA H 0.2596 1.1856 0.1582 0.039 Uiso 1 1 calc R . .
H3FB H 0.1981 1.1901 0.1737 0.039 Uiso 1 1 calc R . .
C4F C 0.2541(3) 1.2163(5) 0.2408(3) 0.0318(14) Uani 1 1 d . . .
H4FA H 0.2562 1.3149 0.2380 0.038 Uiso 1 1 calc R . .
H4FB H 0.2277 1.1940 0.2672 0.038 Uiso 1 1 calc R . .
C5F C 0.3107(3) 1.1595(6) 0.2605(3) 0.0331(14) Uani 1 1 d . . .
H5FA H 0.3219 1.1956 0.2967 0.040 Uiso 1 1 calc R . .
H5FB H 0.3377 1.1888 0.2357 0.040 Uiso 1 1 calc R . .
C6F C 0.3100(3) 1.0023(5) 0.2630(2) 0.0281(13) Uani 1 1 d . . .
H6FA H 0.3469 0.9691 0.2742 0.034 Uiso 1 1 calc R . .
H6FB H 0.2856 0.9730 0.2903 0.034 Uiso 1 1 calc R . .
C1G C 0.0980(2) 0.7109(5) 0.1251(2) 0.0187(11) Uani 1 1 d . . .
C2G C 0.1055(2) 0.8236(6) 0.0914(2) 0.0338(14) Uani 1 1 d . . .
H2GA H 0.1323 0.8882 0.1024 0.041 Uiso 1 1 calc R . .
C3G C 0.0743(2) 0.8412(6) 0.0422(2) 0.0312(14) Uani 1 1 d . . .
H3GA H 0.0797 0.9180 0.0209 0.037 Uiso 1 1 calc R . .
C4G C 0.0347(2) 0.7449(6) 0.0242(2) 0.0226(12) Uani 1 1 d . . .
C5G C 0.0257(2) 0.6334(6) 0.0576(2) 0.0285(13) Uani 1 1 d . . .
H5GA H -0.0012 0.5693 0.0463 0.034 Uiso 1 1 calc R . .
C6G C 0.0564(2) 0.6170(6) 0.1075(2) 0.0246(12) Uani 1 1 d . . .
H6GA H 0.0494 0.5429 0.1298 0.029 Uiso 1 1 calc R . .
C5 C -0.0693(3) 0.7585(7) -0.0321(3) 0.0387(16) Uani 1 1 d . . .
O5 O -0.0870(2) 0.7516(7) 0.0120(2) 0.0705(18) Uani 1 1 d . . .
C6 C -0.1055(3) 0.7617(9) -0.0859(3) 0.053(2) Uani 1 1 d . . .
H6A H -0.1437 0.7586 -0.0785 0.080 Uiso 1 1 calc R . .
H6B H -0.0971 0.6842 -0.1079 0.080 Uiso 1 1 calc R . .
H6C H -0.0985 0.8442 -0.1054 0.080 Uiso 1 1 calc R . .
C1H C 0.3660(2) 0.7363(6) 0.4151(2) 0.0254(12) Uani 1 1 d . . .
C2H C 0.3755(2) 0.8712(6) 0.4324(3) 0.0334(15) Uani 1 1 d . . .
H2HA H 0.3574 0.9421 0.4130 0.040 Uiso 1 1 calc R . .
C3H C 0.4115(2) 0.9009(7) 0.4783(3) 0.0355(15) Uani 1 1 d . . .
H3HA H 0.4179 0.9910 0.4891 0.043 Uiso 1 1 calc R . .
C4H C 0.4377(2) 0.7949(6) 0.5075(2) 0.0278(13) Uani 1 1 d . . .
C5H C 0.4295(2) 0.6622(7) 0.4909(3) 0.0357(15) Uani 1 1 d . . .
H5HA H 0.4478 0.5919 0.5106 0.043 Uiso 1 1 calc R . .
C6H C 0.3942(2) 0.6322(6) 0.4449(2) 0.0307(14) Uani 1 1 d . . .
H6HA H 0.3892 0.5419 0.4338 0.037 Uiso 1 1 calc R . .
C7 C 0.5406(3) 0.7570(7) 0.5666(3) 0.0356(15) Uani 1 1 d . . .
O7 O 0.5534(2) 0.6923(6) 0.5284(2) 0.0513(13) Uani 1 1 d . . .
C8 C 0.5782(3) 0.7776(9) 0.6182(3) 0.051(2) Uani 1 1 d . . .
H8A H 0.6127 0.7317 0.6146 0.077 Uiso 1 1 calc R . .
H8B H 0.5610 0.7408 0.6490 0.077 Uiso 1 1 calc R . .
H8C H 0.5849 0.8734 0.6238 0.077 Uiso 1 1 calc R . .
C1S C 0.4311(3) 1.1860(8) 0.0931(3) 0.068(2) Uani 1 1 d D . .
H1SA H 0.4372 1.1829 0.0539 0.081 Uiso 1 1 d . . .
Cl1 Cl 0.4605(2) 1.0391(4) 0.12127(18) 0.0667(18) Uani 0.563(11) 1 d PD A 1
Cl2 Cl 0.3688(5) 1.229(2) 0.0961(6) 0.342(12) Uani 0.563(11) 1 d PD A 1
Cl3 Cl 0.4758(7) 1.3127(9) 0.1220(4) 0.232(7) Uani 0.563(11) 1 d PD A 1
Cl1' Cl 0.4269(5) 1.3118(8) 0.1411(4) 0.117(4) Uani 0.437(11) 1 d PD A 2
Cl2' Cl 0.3618(2) 1.1273(8) 0.0738(3) 0.079(3) Uani 0.437(11) 1 d PD A 2
Cl3' Cl 0.4610(9) 1.0521(17) 0.1219(8) 0.322(15) Uani 0.437(11) 1 d PD A 2

loop_
_atom_site_aniso_label
_atom_site_aniso_U_11
_atom_site_aniso_U_22
_atom_site_aniso_U_33
_atom_site_aniso_U_23
_atom_site_aniso_U_13
_atom_site_aniso_U_12
Pt1 0.01032(8) 0.01612(8) 0.01128(9) 0.00256(9) -0.00091(6) -0.00084(8)
P1 0.0170(6) 0.0117(5) 0.0142(6) 0.0006(5) 0.0029(5) -0.0002(5)
P2 0.0131(6) 0.0147(6) 0.0144(6) 0.0015(5) -0.0003(5) -0.0012(5)
S1 0.0259(8) 0.0517(9) 0.0185(7) 0.0098(7) -0.0030(6) -0.0038(7)
S2 0.0275(8) 0.0700(12) 0.0226(8) -0.0120(8) -0.0041(6) -0.0097(8)
C1 0.015(2) 0.020(2) 0.024(3) 0.001(2) 0.003(2) -0.001(2)
C2 0.018(3) 0.018(2) 0.026(3) 0.002(2) 0.002(2) -0.002(2)
C3 0.021(3) 0.029(3) 0.017(3) 0.005(2) 0.000(2) -0.001(2)
C4 0.021(3) 0.040(3) 0.016(3) 0.007(2) -0.001(2) -0.007(2)
C1A 0.027(3) 0.010(2) 0.023(3) 0.003(2) 0.006(2) 0.002(2)
C2A 0.050(4) 0.018(3) 0.043(4) -0.006(3) -0.025(3) 0.007(3)
C3A 0.096(6) 0.023(3) 0.049(4) -0.018(3) -0.038(4) 0.023(4)
C4A 0.046(4) 0.012(2) 0.039(4) -0.001(2) -0.004(3) 0.006(2)
C5A 0.035(4) 0.026(3) 0.060(5) -0.012(3) -0.009(3) 0.014(3)
C6A 0.042(4) 0.027(3) 0.042(4) -0.012(3) -0.017(3) 0.015(3)
C1B 0.014(2) 0.011(2) 0.029(3) 0.002(2) 0.006(2) -0.0019(19)
C2B 0.037(4) 0.033(3) 0.054(4) -0.016(3) 0.029(3) -0.017(3)
C3B 0.024(3) 0.033(3) 0.089(6) 0.002(4) 0.015(4) -0.008(3)
C4B 0.027(3) 0.025(3) 0.047(4) 0.012(3) -0.013(3) -0.013(2)
C5B 0.044(4) 0.028(3) 0.033(3) -0.004(3) -0.014(3) -0.007(3)
C6B 0.027(3) 0.012(2) 0.026(3) -0.004(2) -0.001(2) 0.000(2)
C1C 0.029(3) 0.018(2) 0.016(3) 0.003(2) 0.003(2) 0.001(2)
C2C 0.079(5) 0.030(3) 0.029(3) 0.010(3) 0.022(4) 0.020(3)
C3C 0.104(6) 0.030(3) 0.018(3) 0.010(3) 0.006(4) -0.008(4)
C4C 0.057(4) 0.027(3) 0.030(3) 0.008(3) -0.011(3) -0.006(3)
C5C 0.034(3) 0.044(4) 0.046(4) 0.015(4) -0.005(3) 0.012(3)
C6C 0.026(3) 0.020(2) 0.025(3) 0.000(2) -0.004(2) 0.007(2)
C1D 0.012(2) 0.018(2) 0.019(3) 0.0004(19) -0.002(2) 0.0021(18)
C2D 0.012(3) 0.025(3) 0.045(4) 0.008(3) -0.003(3) 0.000(2)
C3D 0.023(3) 0.036(3) 0.054(4) 0.019(3) -0.002(3) 0.009(3)
C4D 0.015(3) 0.045(4) 0.045(4) 0.003(3) -0.003(3) 0.007(3)
C5D 0.014(3) 0.045(4) 0.046(4) -0.006(3) 0.003(3) -0.006(3)
C6D 0.018(3) 0.033(3) 0.041(4) 0.007(3) 0.010(3) 0.000(2)
C1E 0.018(2) 0.014(2) 0.013(2) -0.0003(19) 0.000(2) -0.0027(19)
C2E 0.033(3) 0.025(3) 0.018(3) -0.001(2) 0.002(2) -0.008(2)
C3E 0.042(4) 0.027(3) 0.017(3) 0.000(2) 0.006(3) 0.000(2)
C4E 0.042(4) 0.027(3) 0.016(3) -0.006(2) -0.005(3) 0.002(3)
C5E 0.036(3) 0.019(3) 0.027(3) -0.006(2) -0.003(3) -0.005(2)
C6E 0.035(3) 0.021(3) 0.020(3) 0.005(2) 0.000(3) -0.002(2)
C1F 0.020(3) 0.010(2) 0.018(3) 0.0021(19) -0.001(2) -0.0040(18)
C2F 0.026(3) 0.020(3) 0.028(3) 0.000(2) -0.009(3) -0.002(2)
C3F 0.040(4) 0.019(3) 0.036(3) 0.002(3) -0.013(3) 0.001(2)
C4F 0.037(3) 0.018(2) 0.039(4) -0.005(2) -0.001(3) 0.007(2)
C5F 0.038(3) 0.024(3) 0.035(3) -0.004(3) -0.011(3) -0.002(3)
C6F 0.036(3) 0.020(3) 0.026(3) -0.004(2) -0.009(3) 0.002(2)
C1G 0.013(2) 0.024(3) 0.019(3) 0.002(2) 0.001(2) 0.0039(19)
C2G 0.029(3) 0.034(3) 0.035(3) 0.008(3) -0.013(3) -0.011(3)
C3G 0.029(3) 0.029(3) 0.034(3) 0.014(3) -0.002(3) -0.006(2)
C4G 0.019(3) 0.031(3) 0.017(3) 0.008(2) -0.001(2) 0.004(2)
C5G 0.027(3) 0.034(3) 0.023(3) 0.004(2) -0.009(3) -0.013(2)
C6G 0.024(3) 0.030(3) 0.020(3) 0.008(2) -0.003(2) -0.006(2)
C5 0.032(4) 0.052(4) 0.031(4) 0.013(3) 0.000(3) 0.006(3)
O5 0.037(3) 0.138(6) 0.036(3) 0.028(3) 0.003(2) 0.018(3)
C6 0.036(4) 0.084(5) 0.036(4) 0.007(4) -0.019(3) 0.004(4)
C1H 0.019(3) 0.040(3) 0.016(3) 0.004(2) 0.000(2) -0.009(2)
C2H 0.030(3) 0.035(3) 0.033(4) 0.010(3) -0.011(3) -0.002(3)
C3H 0.030(3) 0.042(4) 0.035(4) -0.003(3) -0.001(3) -0.010(3)
C4H 0.019(3) 0.047(4) 0.017(3) -0.003(3) -0.001(2) -0.008(2)
C5H 0.030(3) 0.043(4) 0.032(3) 0.010(3) -0.011(3) -0.007(3)
C6H 0.031(3) 0.033(3) 0.026(3) 0.000(3) -0.011(3) -0.003(2)
C7 0.025(3) 0.051(4) 0.029(4) 0.008(3) -0.007(3) -0.013(3)
O7 0.041(3) 0.073(4) 0.038(3) -0.011(3) -0.007(2) 0.011(3)
C8 0.032(4) 0.088(6) 0.033(4) 0.009(4) -0.009(3) -0.018(4)
C1S 0.086(7) 0.064(5) 0.051(5) -0.003(5) -0.007(5) 0.015(5)
Cl1 0.125(5) 0.041(2) 0.034(2) 0.0079(18) 0.004(2) 0.019(2)
Cl2 0.149(10) 0.66(3) 0.213(13) -0.025(19) 0.005(10) 0.218(15)
Cl3 0.375(19) 0.113(6) 0.229(11) -0.075(6) 0.144(11) -0.122(9)
Cl1' 0.155(9) 0.070(4) 0.128(7) -0.052(5) 0.017(6) 0.004(5)
Cl2' 0.036(3) 0.129(6) 0.072(4) -0.010(4) 0.004(3) -0.015(3)
Cl3' 0.50(4) 0.24(2) 0.21(2) 0.051(17) -0.05(2) 0.05(2)

loop_
_atom_type_symbol
_atom_type_description
_atom_type_scat_dispersion_real
_atom_type_scat_dispersion_imag
_atom_type_scat_source
C C 0.0033 0.0016 'International Tables Vol C Tables 4.2.6.8 and 6.1.1.4'
H H 0.0000 0.0000 'International Tables Vol C Tables 4.2.6.8 and 6.1.1.4'
O O 0.0106 0.0060 'International Tables Vol C Tables 4.2.6.8 and 6.1.1.4'
P P 0.1023 0.0942 'International Tables Vol C Tables 4.2.6.8 and 6.1.1.4'
S S 0.1246 0.1234 'International Tables Vol C Tables 4.2.6.8 and 6.1.1.4'
Pt Pt -1.7033 8.3905 'International Tables Vol C Tables 4.2.6.8 and 6.1.1.4'
Cl Cl 0.1484 0.1585 'International Tables Vol C Tables 4.2.6.8 and 6.1.1.4'

loop_
_geom_angle_atom_site_label_1
_geom_angle_atom_site_label_2
_geom_angle_atom_site_label_3
_geom_angle
C3 Pt1 C1 175.1(2)
C3 Pt1 P1 89.70(16)
C1 Pt1 P1 91.80(15)
C3 Pt1 P2 89.25(16)
C1 Pt1 P2 89.02(15)
P1 Pt1 P2 176.99(4)
C1C P1 C1B 112.1(2)
C1C P1 C1A 104.7(2)
C1B P1 C1A 103.2(2)
C1C P1 Pt1 112.90(18)
C1B P1 Pt1 113.52(18)
C1A P1 Pt1 109.61(17)
C1D P2 C1E 110.9(2)
C1D P2 C1F 103.8(2)
C1E P2 C1F 105.5(2)
C1D P2 Pt1 111.97(17)
C1E P2 Pt1 113.06(16)
C1F P2 Pt1 111.12(18)
C5 S1 C4G 104.0(3)
C7 S2 C4H 104.4(3)
C2 C1 Pt1 173.7(5)
C1 C2 C1G 172.8(6)
C4 C3 Pt1 175.5(5)
C3 C4 C1H 174.8(6)
C2A C1A C6A 110.3(4)
C2A C1A P1 112.5(4)
C6A C1A P1 111.0(4)
C1A C2A C3A 110.3(6)
C4A C3A C2A 111.8(5)
C3A C4A C5A 110.0(5)
C4A C5A C6A 111.4(5)
C5A C6A C1A 112.3(5)
C6B C1B C2B 110.0(4)
C6B C1B P1 114.5(3)
C2B C1B P1 115.9(4)
C3B C2B C1B 110.3(5)
C4B C3B C2B 110.9(5)
C3B C4B C5B 110.6(5)
C4B C5B C6B 112.3(5)
C5B C6B C1B 109.9(4)
C2C C1C C6C 111.1(4)
C2C C1C P1 118.7(4)
C6C C1C P1 113.2(4)
C1C C2C C3C 109.6(6)
C4C C3C C2C 111.9(5)
C3C C4C C5C 110.8(5)
C4C C5C C6C 111.7(5)
C5C C6C C1C 111.3(5)
C6D C1D C2D 110.4(4)
C6D C1D P2 117.9(4)
C2D C1D P2 112.9(3)
C3D C2D C1D 110.3(4)
C4D C3D C2D 111.1(5)
C3D C4D C5D 110.6(5)
C4D C5D C6D 111.6(5)
C1D C6D C5D 110.4(5)
C2E C1E C6E 110.6(4)
C2E C1E P2 117.4(3)
C6E C1E P2 112.4(3)
C1E C2E C3E 110.2(4)
C2E C3E C4E 110.7(5)
C5E C4E C3E 110.2(5)
C4E C5E C6E 111.0(5)
C5E C6E C1E 110.8(4)
C6F C1F C2F 110.4(4)
C6F C1F P2 110.9(3)
C2F C1F P2 111.9(3)
C3F C2F C1F 111.5(4)
C4F C3F C2F 111.6(5)
C5F C4F C3F 110.1(5)
C4F C5F C6F 111.4(5)
C1F C6F C5F 111.2(4)
C2G C1G C6G 117.5(5)
C2G C1G C2 120.3(5)
C6G C1G C2 122.2(5)
C3G C2G C1G 121.6(5)
C2G C3G C4G 120.4(5)
C3G C4G C5G 119.1(5)
C3G C4G S1 118.5(4)
C5G C4G S1 122.3(4)
C6G C5G C4G 120.5(5)
C5G C6G C1G 120.9(5)
O5 C5 C6 123.8(6)
O5 C5 S1 124.1(5)
C6 C5 S1 112.0(5)
C6H C1H C2H 117.9(5)
C6H C1H C4 121.7(5)
C2H C1H C4 120.3(5)
C3H C2H C1H 121.1(5)
C4H C3H C2H 119.2(6)
C5H C4H C3H 120.6(5)
C5H C4H S2 122.6(5)
C3H C4H S2 116.6(5)
C4H C5H C6H 120.4(6)
C5H C6H C1H 120.7(6)
O7 C7 C8 123.2(6)
O7 C7 S2 124.7(5)
C8 C7 S2 112.0(5)
Cl2 C1S Cl3' 126.1(13)
Cl2 C1S Cl1' 70.4(8)
Cl3' C1S Cl1' 109.5(8)
Cl2 C1S Cl1 124.8(9)
Cl3' C1S Cl1 3.0(8)
Cl1' C1S Cl1 112.0(6)
Cl2 C1S Cl3 110.8(8)
Cl3' C1S Cl3 99.1(9)
Cl1' C1S Cl3 44.4(4)
Cl1 C1S Cl3 102.1(6)
Cl2 C1S Cl2' 38.7(8)
Cl3' C1S Cl2' 103.2(9)
Cl1' C1S Cl2' 107.6(6)
Cl1 C1S Cl2' 100.6(5)
Cl3 C1S Cl2' 149.5(7)

loop_
_geom_bond_atom_site_label_1
_geom_bond_atom_site_label_2
_geom_bond_distance
Pt1 C3 1.999(5)
Pt1 C1 2.006(5)
Pt1 P1 2.3156(13)
Pt1 P2 2.3217(13)
P1 C1C 1.837(5)
P1 C1B 1.847(5)
P1 C1A 1.853(5)
P2 C1D 1.839(5)
P2 C1E 1.843(5)
P2 C1F 1.856(5)
S1 C5 1.754(7)
S1 C4G 1.766(5)
S2 C7 1.768(7)
S2 C4H 1.776(5)
C1 C2 1.211(7)
C2 C1G 1.431(7)
C3 C4 1.209(7)
C4 C1H 1.435(7)
C1A C2A 1.516(7)
C1A C6A 1.521(7)
C2A C3A 1.531(8)
C3A C4A 1.512(8)
C4A C5A 1.512(8)
C5A C6A 1.515(8)
C1B C6B 1.532(7)
C1B C2B 1.544(7)
C2B C3B 1.518(9)
C3B C4B 1.517(9)
C4B C5B 1.523(9)
C5B C6B 1.529(7)
C1C C2C 1.523(8)
C1C C6C 1.535(7)
C2C C3C 1.537(9)
C3C C4C 1.485(9)
C4C C5C 1.519(9)
C5C C6C 1.531(7)
C1D C6D 1.521(7)
C1D C2D 1.535(7)
C2D C3D 1.526(7)
C3D C4D 1.517(8)
C4D C5D 1.523(9)
C5D C6D 1.532(8)
C1E C2E 1.528(7)
C1E C6E 1.550(6)
C2E C3E 1.529(7)
C3E C4E 1.532(7)
C4E C5E 1.518(8)
C5E C6E 1.526(7)
C1F C6F 1.530(7)
C1F C2F 1.534(7)
C2F C3F 1.531(7)
C3F C4F 1.521(8)
C4F C5F 1.521(8)
C5F C6F 1.540(7)
C1G C2G 1.399(7)
C1G C6G 1.405(7)
C2G C3G 1.376(8)
C3G C4G 1.390(8)
C4G C5G 1.391(7)
C5G C6G 1.384(7)
C5 O5 1.193(8)
C5 C6 1.519(9)
C1H C6H 1.399(8)
C1H C2H 1.400(8)
C2H C3H 1.393(8)
C3H C4H 1.384(8)
C4H C5H 1.371(8)
C5H C6H 1.385(8)
C7 O7 1.191(8)
C7 C8 1.506(8)
C1S Cl2 1.574(11)
C1S Cl3' 1.629(14)
C1S Cl1' 1.709(9)
C1S Cl1 1.722(8)
C1S Cl3 1.756(11)
C1S Cl2' 1.801(9)

loop_
_geom_torsion_atom_site_label_1
_geom_torsion_atom_site_label_2
_geom_torsion_atom_site_label_3
_geom_torsion_atom_site_label_4
_geom_torsion
C3 Pt1 P1 C1C -29.2(2)
C1 Pt1 P1 C1C 155.5(2)
P2 Pt1 P1 C1C -98.7(9)
C3 Pt1 P1 C1B -158.1(2)
C1 Pt1 P1 C1B 26.6(2)
P2 Pt1 P1 C1B 132.4(8)
C3 Pt1 P1 C1A 87.0(2)
C1 Pt1 P1 C1A -88.2(2)
P2 Pt1 P1 C1A 17.5(9)
C3 Pt1 P2 C1D 28.0(2)
C1 Pt1 P2 C1D -156.6(2)
P1 Pt1 P2 C1D 97.5(9)
C3 Pt1 P2 C1E 154.1(2)
C1 Pt1 P2 C1E -30.5(2)
P1 Pt1 P2 C1E -136.3(8)
C3 Pt1 P2 C1F -87.5(2)
C1 Pt1 P2 C1F 87.9(2)
P1 Pt1 P2 C1F -18.0(9)
C3 Pt1 C1 C2 48(6)
P1 Pt1 C1 C2 156(4)
P2 Pt1 C1 C2 -21(4)
Pt1 C1 C2 C1G 22(8)
C1 Pt1 C3 C4 19(8)
P1 Pt1 C3 C4 -88(6)
P2 Pt1 C3 C4 89(6)
Pt1 C3 C4 C1H 32(12)
C1C P1 C1A C2A 63.2(5)
C1B P1 C1A C2A -179.4(4)
Pt1 P1 C1A C2A -58.2(4)
C1C P1 C1A C6A -172.8(4)
C1B P1 C1A C6A -55.3(5)
Pt1 P1 C1A C6A 65.9(4)
C6A C1A C2A C3A 55.4(7)
P1 C1A C2A C3A 179.8(5)
C1A C2A C3A C4A -57.5(8)
C2A C3A C4A C5A 57.0(9)
C3A C4A C5A C6A -55.4(8)
C4A C5A C6A C1A 55.4(8)
C2A C1A C6A C5A -55.2(7)
P1 C1A C6A C5A 179.5(5)
C1C P1 C1B C6B -70.9(4)
C1A P1 C1B C6B 177.0(4)
Pt1 P1 C1B C6B 58.4(4)
C1C P1 C1B C2B 58.9(5)
C1A P1 C1B C2B -53.2(5)
Pt1 P1 C1B C2B -171.7(4)
C6B C1B C2B C3B -58.5(6)
P1 C1B C2B C3B 169.5(4)
C1B C2B C3B C4B 58.5(7)
C2B C3B C4B C5B -56.6(7)
C3B C4B C5B C6B 55.5(7)
C4B C5B C6B C1B -55.8(6)
C2B C1B C6B C5B 56.6(6)
P1 C1B C6B C5B -170.8(4)
C1B P1 C1C C2C -67.9(5)
C1A P1 C1C C2C 43.3(5)
Pt1 P1 C1C C2C 162.4(4)
C1B P1 C1C C6C 65.1(5)
C1A P1 C1C C6C 176.3(4)
Pt1 P1 C1C C6C -64.6(4)
C6C C1C C2C C3C 55.6(7)
P1 C1C C2C C3C -170.5(4)
C1C C2C C3C C4C -58.3(8)
C2C C3C C4C C5C 58.0(8)
C3C C4C C5C C6C -55.4(7)
C4C C5C C6C C1C 53.5(7)
C2C C1C C6C C5C -54.2(7)
P1 C1C C6C C5C 169.2(4)
C1E P2 C1D C6D 64.9(5)
C1F P2 C1D C6D -47.9(5)
Pt1 P2 C1D C6D -167.8(4)
C1E P2 C1D C2D -65.8(5)
C1F P2 C1D C2D -178.6(4)
Pt1 P2 C1D C2D 61.5(4)
C6D C1D C2D C3D 57.8(6)
P2 C1D C2D C3D -167.9(4)
C1D C2D C3D C4D -57.5(7)
C2D C3D C4D C5D 56.3(7)
C3D C4D C5D C6D -55.7(7)
C2D C1D C6D C5D -56.9(6)
P2 C1D C6D C5D 171.3(4)
C4D C5D C6D C1D 56.2(7)
C1D P2 C1E C2E -57.0(4)
C1F P2 C1E C2E 54.7(4)
Pt1 P2 C1E C2E 176.3(3)
C1D P2 C1E C6E 73.0(4)
C1F P2 C1E C6E -175.3(4)
Pt1 P2 C1E C6E -53.7(4)
C6E C1E C2E C3E 56.4(6)
P2 C1E C2E C3E -172.8(4)
C1E C2E C3E C4E -58.1(6)
C2E C3E C4E C5E 58.5(6)
C3E C4E C5E C6E -57.6(6)
C4E C5E C6E C1E 56.3(6)
C2E C1E C6E C5E -55.7(6)
P2 C1E C6E C5E 170.9(4)
C1D P2 C1F C6F -59.7(4)
C1E P2 C1F C6F -176.3(4)
Pt1 P2 C1F C6F 60.8(4)
C1D P2 C1F C2F 176.6(4)
C1E P2 C1F C2F 60.0(4)
Pt1 P2 C1F C2F -62.9(4)
C6F C1F C2F C3F 54.8(6)
P2 C1F C2F C3F 178.8(4)
C1F C2F C3F C4F -56.2(7)
C2F C3F C4F C5F 56.6(7)
C3F C4F C5F C6F -56.7(7)
C2F C1F C6F C5F -54.9(6)
P2 C1F C6F C5F -179.5(4)
C4F C5F C6F C1F 56.6(7)
C1 C2 C1G C2G -41(5)
C1 C2 C1G C6G 137(4)
C6G C1G C2G C3G -1.2(9)
C2 C1G C2G C3G 177.3(6)
C1G C2G C3G C4G -1.3(10)
C2G C3G C4G C5G 2.5(9)
C2G C3G C4G S1 -172.8(5)
C5 S1 C4G C3G -126.7(5)
C5 S1 C4G C5G 58.1(6)
C3G C4G C5G C6G -1.3(9)
S1 C4G C5G C6G 173.9(5)
C4G C5G C6G C1G -1.3(9)
C2G C1G C6G C5G 2.5(9)
C2 C1G C6G C5G -176.0(5)
C4G S1 C5 O5 2.9(8)
C4G S1 C5 C6 -175.8(5)
C3 C4 C1H C6H 132(6)
C3 C4 C1H C2H -45(7)
C6H C1H C2H C3H -0.6(9)
C4 C1H C2H C3H 176.5(6)
C1H C2H C3H C4H -0.9(10)
C2H C3H C4H C5H 1.6(9)
C2H C3H C4H S2 -172.3(5)
C7 S2 C4H C5H 54.7(6)
C7 S2 C4H C3H -131.5(5)
C3H C4H C5H C6H -0.9(10)
S2 C4H C5H C6H 172.6(5)
C4H C5H C6H C1H -0.6(10)
C2H C1H C6H C5H 1.3(9)
C4 C1H C6H C5H -175.7(6)
C4H S2 C7 O7 2.4(7)
C4H S2 C7 C8 -177.3(5)
